data_7134920
loop_
_publ_author_name
'Dan Xu, ?'
'Li, Xiaoxuan'
'Cai, Yifei'
'Chen, Yushuang'
'Xin, Yu'
'Chen, Jing'
'Yao, Hui'
'Huang, Nianyu'
'Wang, Nengzhong'

_publ_section_title
;
 Additive-controlled chemodivergent multi-component domino reaction
 between salicylaldehydes and Morita-Baylis-Hillman (MBH) carbonates.
;
_journal_issue 79
_journal_name_full 'Chemical communications (Cambridge, England)'
_journal_page_first 15433
_journal_page_last 15436
_journal_paper_doi 10.1039/d5cc04624f
_journal_volume 61
_journal_year 2025
_chemical_formula_moiety 'C16 H14 O4'
_chemical_formula_sum 'C16 H14 O4'
_chemical_formula_weight 270.27
_space_group_crystal_system triclinic
_space_group_IT_number 2
_space_group_name_Hall '-P 1'
_space_group_name_H-M_alt 'P -1'
_atom_sites_solution_hydrogens geom
_atom_sites_solution_primary direct
_audit_creation_date 2023-09-12
_audit_creation_method
;
Olex2 1.5-beta
(compiled 2022.04.07 svn.rca3783a0 for OlexSys, GUI svn.r6439)
;
_audit_update_record
;
2024-06-11 deposited with the CCDC.	2025-08-26 downloaded from the CCDC.
;
_cell_angle_alpha 93.973(11)
_cell_angle_beta 90.876(11)
_cell_angle_gamma 92.978(9)
_cell_formula_units_Z 4
_cell_length_a 7.0689(8)
_cell_length_b 11.6245(12)
_cell_length_c 15.613(3)
_cell_measurement_reflns_used 2041
_cell_measurement_temperature 150.00(10)
_cell_measurement_theta_max 73.8520
_cell_measurement_theta_min 2.7860
_cell_volume 1277.9(3)
_computing_cell_refinement 'CrysAlisPro 1.171.41.93a (Rigaku OD, 2020)'
_computing_data_collection 'CrysAlisPro 1.171.41.93a (Rigaku OD, 2020)'
_computing_data_reduction 'CrysAlisPro 1.171.41.93a (Rigaku OD, 2020)'
_computing_molecular_graphics 'Olex2 1.5-beta (Dolomanov et al., 2009)'
_computing_publication_material 'Olex2 1.5-beta (Dolomanov et al., 2009)'
_computing_structure_refinement 'SHELXL 2018/3 (Sheldrick, 2015)'
_computing_structure_solution 'SHELXS  (Sheldrick, 2008)'
_diffrn_ambient_environment N~2~
_diffrn_ambient_temperature 150.00(10)
_diffrn_detector 'CCD plate'
_diffrn_detector_area_resol_mean 5.2684
_diffrn_detector_type AtlasS2
_diffrn_measured_fraction_theta_full 0.991
_diffrn_measured_fraction_theta_max 0.991
_diffrn_measurement_details
;
List of Runs (angles in degrees, time in seconds):

  # Type    Start    End  Width  t~exp~   \w     \q     \k     \f   Frames
#--------------------------------------------------------------------------
  1  \w      2.00  59.00   1.00    1.50    --   40.73 -38.00  60.00   57
  2  \w     40.00  90.00   1.00    1.50    --   40.73-125.00 -30.00   50
  3  \w     33.00 109.00   1.00    2.00    --  108.83 -30.00  90.00   76
  4  \w    112.00 164.00   1.00    2.00    --  108.83  30.00  30.00   52
  5  \w    146.00 173.00   1.00    2.00    --  108.83 125.00   0.00   27
  6  \w     94.00 133.00   1.00    2.00    --  108.83 125.00   0.00   39
  7  \w     95.00 157.00   1.00    2.00    --  108.83 125.00 120.00   62
  8  \w     96.00 178.00   1.00    2.00    --  108.83  30.00 -90.00   82
  9  \w     61.00 116.00   1.00    2.00    --  108.83-112.00 -16.00   55
 10  \w     59.00 105.00   1.00    2.00    --  108.83 -94.00  60.00   46
 11  \w     36.00 135.00   1.00    2.00    --  108.83 -45.00 -30.00   99
 12  \w     59.00 121.00   1.00    2.00    --  108.83 -30.00-150.00   62
 13  \w     43.00 115.00   1.00    2.00    --  108.83 -61.00-180.00   72
 14  \w     26.00 107.00   1.00    2.00    --  108.83 -94.00 150.00   81
 15  \w    -95.00 -12.00   1.00    2.00    --  -40.73 125.00 150.00   83
 16  \w   -115.00 -18.00   1.00    2.00    --  -40.73 -38.00   0.00   97
 17  \w   -115.00  -7.00   1.00    2.00    --  -40.73 -19.00-120.00  108
 18  \w     72.00  97.00   1.00    2.00    --   40.98-125.00-150.00   25
 19  \w    114.00 140.00   1.00    4.00    --  107.58 125.00-180.00   26
;
_diffrn_measurement_device 'four-circle diffractometer'
_diffrn_measurement_device_type 'SuperNova, Dual, Cu at home/near, AtlasS2'
_diffrn_measurement_method '\w scans'
_diffrn_orient_matrix_type 'CrysAlisPro convention (1999,Acta A55,543-557)'
_diffrn_orient_matrix_UB_11 0.0482722000
_diffrn_orient_matrix_UB_12 -0.0678044000
_diffrn_orient_matrix_UB_13 -0.0844350000
_diffrn_orient_matrix_UB_21 -0.0157001000
_diffrn_orient_matrix_UB_22 0.1102260000
_diffrn_orient_matrix_UB_23 -0.0484688000
_diffrn_orient_matrix_UB_31 0.2122859000
_diffrn_orient_matrix_UB_32 0.0308385000
_diffrn_orient_matrix_UB_33 0.0175437000
_diffrn_radiation_monochromator mirror
_diffrn_radiation_probe x-ray
_diffrn_radiation_type 'Cu K\a'
_diffrn_radiation_wavelength 1.54184
_diffrn_reflns_av_R_equivalents 0.0823
_diffrn_reflns_av_unetI/netI 0.0563
_diffrn_reflns_Laue_measured_fraction_full 0.991
_diffrn_reflns_Laue_measured_fraction_max 0.991
_diffrn_reflns_limit_h_max 8
_diffrn_reflns_limit_h_min -8
_diffrn_reflns_limit_k_max 13
_diffrn_reflns_limit_k_min -13
_diffrn_reflns_limit_l_max 18
_diffrn_reflns_limit_l_min -17
_diffrn_reflns_number 6071
_diffrn_reflns_point_group_measured_fraction_full 0.991
_diffrn_reflns_point_group_measured_fraction_max 0.991
_diffrn_reflns_theta_full 66.592
_diffrn_reflns_theta_max 66.592
_diffrn_reflns_theta_min 2.838
_diffrn_source 'micro-focus sealed X-ray tube'
_diffrn_source_type 'SuperNova (Cu) X-ray Source'
_exptl_absorpt_coefficient_mu 0.834
_exptl_absorpt_correction_T_max 1.00000
_exptl_absorpt_correction_T_min 0.73927
_exptl_absorpt_correction_type multi-scan
_exptl_absorpt_process_details
;
CrysAlisPro 1.171.41.93a (Rigaku Oxford Diffraction, 2020)
Empirical absorption correction using spherical harmonics,
implemented in SCALE3 ABSPACK scaling algorithm.
;
_exptl_crystal_colour 'light colourless'
_exptl_crystal_density_diffrn 1.405
_exptl_crystal_description block
_exptl_crystal_F_000 568
_exptl_crystal_size_max 0.16
_exptl_crystal_size_mid 0.13
_exptl_crystal_size_min 0.12
_refine_diff_density_max 0.494
_refine_diff_density_min -0.438
_refine_diff_density_rms 0.106
_refine_ls_extinction_method none
_refine_ls_goodness_of_fit_ref 1.074
_refine_ls_hydrogen_treatment constr
_refine_ls_matrix_type full
_refine_ls_number_parameters 364
_refine_ls_number_reflns 6071
_refine_ls_number_restraints 159
_refine_ls_restrained_S_all 1.062
_refine_ls_R_factor_all 0.1253
_refine_ls_R_factor_gt 0.0942
_refine_ls_shift/su_max 0.000
_refine_ls_shift/su_mean 0.000
_refine_ls_structure_factor_coef Fsqd
_refine_ls_weighting_details 'w=1/[\s^2^(Fo^2^)+(0.1944P)^2^+0.6025P] where P=(Fo^2^+2Fc^2^)/3'
_refine_ls_weighting_scheme calc
_refine_ls_wR_factor_gt 0.2932
_refine_ls_wR_factor_ref 0.3147
_reflns_Friedel_coverage 0.000
_reflns_number_gt 3852
_reflns_number_total 6071
_reflns_threshold_expression 'I > 2\s(I)'
_twin_special_details
;
Component 2 rotated by -179.9216\% 
around [-0.00 -0.01 1.00] (reciprocal) or [0.03 0.09 1.00] (direct)
;
_cod_data_source_file d5cc04624f2.cif
_cod_data_source_block lsh-85
_cod_depositor_comments 'Adding full bibliography for 7134919--7134920.cif.'
_cod_database_code 7134920
_shelx_shelxl_version_number 2018/3
_shelx_space_group_comment
;
The symmetry employed for this shelxl refinement is uniquely defined
by the following loop, which should always be used as a source of
symmetry information in preference to the above space-group names.
They are only intended as comments.
;
_olex2_refinement_description
;
1. Twinned data refinement
 Scales: 0.500(3)
 0.500(3)
2. Fixed Uiso
 At 1.2 times of:
  All C(H) groups, All C(H,H) groups
 At 1.5 times of:
  All C(H,H,H) groups
3. Rigid body (RIGU) restrains
 O1, O2, O3, O4, C1, C2, H2, C3, H3, C4, H4, C5, H5, C6, C7, C8, C9, C10, H10,
 C11, C12, H12A, H12B, C13, H13A, H13B, C14, C15, H15A, H15B, C16, H16A, H16B,
 H16C
 with sigma for 1-2 distances of 0.001 and sigma for 1-3 distances of 0.006
4.a Secondary CH2 refined with riding coordinates:
 C12(H12A,H12B), C13(H13A,H13B), C15(H15A,H15B), C25(H25A,H25B), C26(H26A,
 H26B), C31(H31A,H31B)
4.b Aromatic/amide H refined with riding coordinates:
 C2(H2), C3(H3), C4(H4), C5(H5), C10(H10), C18(H18), C19(H19), C20(H20),
 C21(H21), C29(H29)
4.c Idealised Me refined as rotating group:
 C16(H16A,H16B,H16C), C32(H32A,H32B,H32C)
;
_olex2_submission_special_instructions 'No special instructions were received'
_oxdiff_exptl_absorpt_empirical_details
;
Empirical correction (ABSPACK) includes:
- Absorption correction using spherical harmonics
- Frame scaling
;
_oxdiff_exptl_absorpt_empirical_full_max 1.983
_oxdiff_exptl_absorpt_empirical_full_min 0.628
_oxdiff_twin_integration_method simultaneous
_oxdiff_twin_items 2

loop_
_space_group_symop_operation_xyz
'x, y, z'
'-x, -y, -z'

loop_
_atom_site_label
_atom_site_type_symbol
_atom_site_fract_x
_atom_site_fract_y
_atom_site_fract_z
_atom_site_U_iso_or_equiv
_atom_site_adp_type
_atom_site_occupancy
_atom_site_site_symmetry_order
_atom_site_calc_flag
_atom_site_refinement_flags_posn
_atom_site_refinement_flags_adp
_atom_site_refinement_flags_occupancy
_atom_site_disorder_assembly
_atom_site_disorder_group
O1 O 0.9185(6) 0.6826(4) 0.1077(3) 0.0324(10) Uani 1 1 d . . . . .
O2 O 0.8106(7) 0.5929(4) -0.0137(3) 0.0405(11) Uani 1 1 d . . . . .
O3 O 0.6982(9) 0.0769(4) 0.1926(3) 0.0523(14) Uani 1 1 d . . . . .
O4 O 0.7534(7) 0.1761(4) 0.3186(3) 0.0379(11) Uani 1 1 d . . . . .
C1 C 0.8903(8) 0.5941(5) 0.2436(4) 0.0246(11) Uani 1 1 d . . . . .
C2 C 0.9062(8) 0.6114(5) 0.3319(4) 0.0281(12) Uani 1 1 d . . . . .
H2 H 0.870509 0.549934 0.366384 0.034 Uiso 1 1 calc R U . . .
C3 C 0.9725(9) 0.7157(5) 0.3711(4) 0.0318(13) Uani 1 1 d . . . . .
H3 H 0.984341 0.725123 0.431937 0.038 Uiso 1 1 calc R U . . .
C4 C 1.0225(8) 0.8077(5) 0.3215(4) 0.0313(13) Uani 1 1 d . . . . .
H4 H 1.067145 0.879927 0.348594 0.038 Uiso 1 1 calc R U . . .
C5 C 1.0072(8) 0.7938(5) 0.2339(4) 0.0310(13) Uani 1 1 d . . . . .
H5 H 1.045953 0.855210 0.199900 0.037 Uiso 1 1 calc R U . . .
C6 C 0.9337(8) 0.6882(5) 0.1946(4) 0.0266(11) Uani 1 1 d . . . . .
C7 C 0.8380(8) 0.5868(5) 0.0618(4) 0.0286(11) Uani 1 1 d . . . . .
C8 C 0.8053(8) 0.4834(5) 0.1093(4) 0.0293(12) Uani 1 1 d . . . . .
C9 C 0.8273(8) 0.4868(5) 0.1952(4) 0.0265(11) Uani 1 1 d . . . . .
C10 C 0.7878(9) 0.3812(6) 0.2388(4) 0.0298(12) Uani 1 1 d . . . . .
H10 H 0.772041 0.384847 0.299243 0.036 Uiso 1 1 calc R U . . .
C11 C 0.7738(9) 0.2783(6) 0.1928(4) 0.0303(12) Uani 1 1 d . . . . .
C12 C 0.7322(9) 0.3764(6) 0.0579(4) 0.0351(14) Uani 1 1 d . . . . .
H12A H 0.777940 0.377913 -0.001614 0.042 Uiso 1 1 calc R U . . .
H12B H 0.591982 0.373787 0.055784 0.042 Uiso 1 1 calc R U . . .
C13 C 0.7987(10) 0.2692(6) 0.0977(4) 0.0376(14) Uani 1 1 d . . . . .
H13A H 0.725137 0.200097 0.072175 0.045 Uiso 1 1 calc R U . . .
H13B H 0.933985 0.259946 0.084853 0.045 Uiso 1 1 calc R U . . .
C14 C 0.7361(9) 0.1672(5) 0.2341(4) 0.0314(12) Uani 1 1 d . . . . .
C15 C 0.7138(11) 0.0696(6) 0.3607(4) 0.0427(16) Uani 1 1 d . . . . .
H15A H 0.786311 0.006834 0.333286 0.051 Uiso 1 1 calc R U . . .
H15B H 0.577149 0.046447 0.354780 0.051 Uiso 1 1 calc R U . . .
C16 C 0.7688(13) 0.0887(7) 0.4534(5) 0.055(2) Uani 1 1 d . . . . .
H16A H 0.904019 0.111899 0.458823 0.083 Uiso 1 1 calc R U . . .
H16B H 0.744050 0.017110 0.481927 0.083 Uiso 1 1 calc R U . . .
H16C H 0.694618 0.149759 0.480437 0.083 Uiso 1 1 calc R U . . .
O5 O 0.4120(6) 0.6699(4) 0.4142(3) 0.0332(10) Uani 1 1 d . . . . .
O6 O 0.3028(7) 0.5805(4) 0.5248(3) 0.0383(11) Uani 1 1 d . . . . .
O7 O 0.2077(9) 0.0615(4) 0.2618(3) 0.0560(15) Uani 1 1 d . . . . .
O8 O 0.2560(7) 0.1652(4) 0.1478(3) 0.0383(11) Uani 1 1 d . . . . .
C17 C 0.3840(8) 0.5819(5) 0.2689(4) 0.0293(13) Uani 1 1 d . . . . .
C18 C 0.4006(8) 0.5997(5) 0.1822(4) 0.0292(13) Uani 1 1 d . . . . .
H18 H 0.367597 0.537790 0.140869 0.035 Uiso 1 1 calc R U . . .
C19 C 0.4634(9) 0.7043(6) 0.1547(4) 0.0356(15) Uani 1 1 d . . . . .
H19 H 0.471592 0.714312 0.094931 0.043 Uiso 1 1 calc R U . . .
C20 C 0.5156(9) 0.7964(6) 0.2144(4) 0.0347(15) Uani 1 1 d . . . . .
H20 H 0.563715 0.867985 0.195560 0.042 Uiso 1 1 calc R U . . .
C21 C 0.4964(9) 0.7821(5) 0.3011(4) 0.0329(14) Uani 1 1 d . . . . .
H21 H 0.528486 0.844381 0.342247 0.040 Uiso 1 1 calc R U . . .
C22 C 0.4295(8) 0.6757(5) 0.3277(4) 0.0285(13) Uani 1 1 d . . . . .
C23 C 0.3323(9) 0.5742(5) 0.4489(4) 0.0270(13) Uani 1 1 d . . . . .
C24 C 0.2955(8) 0.4718(5) 0.3896(4) 0.0271(13) Uani 1 1 d . . . . .
C25 C 0.2213(10) 0.3632(6) 0.4291(4) 0.0381(16) Uani 1 1 d . . . . .
H25A H 0.081069 0.359906 0.428202 0.046 Uiso 1 1 calc R U . . .
H25B H 0.265417 0.364834 0.489699 0.046 Uiso 1 1 calc R U . . .
C26 C 0.2904(10) 0.2569(6) 0.3797(4) 0.0386(16) Uani 1 1 d . . . . .
H26A H 0.425217 0.248280 0.394779 0.046 Uiso 1 1 calc R U . . .
H26B H 0.216925 0.187583 0.396732 0.046 Uiso 1 1 calc R U . . .
C27 C 0.2704(9) 0.2640(6) 0.2851(4) 0.0325(14) Uani 1 1 d . . . . .
C28 C 0.3184(8) 0.4736(5) 0.3050(4) 0.0284(13) Uani 1 1 d . . . . .
C29 C 0.2817(9) 0.3666(6) 0.2493(4) 0.0308(14) Uani 1 1 d . . . . .
H29 H 0.266164 0.369942 0.188955 0.037 Uiso 1 1 calc R U . . .
C30 C 0.2401(9) 0.1550(6) 0.2312(4) 0.0325(15) Uani 1 1 d . . . . .
C31 C 0.2334(12) 0.0586(6) 0.0915(4) 0.0457(18) Uani 1 1 d . . . . .
H31A H 0.101930 0.025281 0.093311 0.055 Uiso 1 1 calc R U . . .
H31B H 0.320871 0.000875 0.109888 0.055 Uiso 1 1 calc R U . . .
C32 C 0.2783(12) 0.0911(7) 0.0034(5) 0.053(2) Uani 1 1 d . . . . .
H32A H 0.251327 0.024373 -0.037644 0.079 Uiso 1 1 calc R U . . .
H32B H 0.412714 0.115873 0.001017 0.079 Uiso 1 1 calc R U . . .
H32C H 0.200608 0.154547 -0.011412 0.079 Uiso 1 1 calc R U . . .

loop_
_atom_site_aniso_label
_atom_site_aniso_U_11
_atom_site_aniso_U_22
_atom_site_aniso_U_33
_atom_site_aniso_U_23
_atom_site_aniso_U_13
_atom_site_aniso_U_12
O1 0.031(2) 0.024(2) 0.0426(18) 0.0088(15) -0.0004(16) -0.0037(17)
O2 0.043(3) 0.040(3) 0.0393(18) 0.0064(18) -0.0015(17) 0.001(2)
O3 0.075(4) 0.023(2) 0.058(3) 0.0022(19) -0.005(3) -0.003(2)
O4 0.048(3) 0.017(2) 0.0485(19) 0.0034(16) 0.0029(18) 0.0000(19)
C1 0.015(3) 0.016(2) 0.043(2) 0.0075(18) 0.0004(19) -0.0058(19)
C2 0.023(3) 0.020(3) 0.043(2) 0.008(2) 0.001(2) 0.000(2)
C3 0.027(3) 0.023(2) 0.046(3) 0.0038(19) -0.002(2) 0.002(2)
C4 0.022(3) 0.019(3) 0.054(2) 0.004(2) -0.003(2) 0.001(2)
C5 0.022(3) 0.019(3) 0.052(3) 0.009(2) 0.000(2) -0.003(2)
C6 0.019(3) 0.019(2) 0.043(2) 0.0090(18) 0.0014(19) -0.003(2)
C7 0.022(3) 0.026(2) 0.0383(19) 0.0042(17) 0.0017(18) -0.001(2)
C8 0.022(3) 0.022(3) 0.043(2) 0.0034(18) 0.0015(19) 0.000(2)
C9 0.018(3) 0.018(2) 0.044(2) 0.0040(18) 0.0007(19) -0.0022(19)
C10 0.026(3) 0.023(2) 0.040(3) 0.0071(19) 0.002(2) -0.002(2)
C11 0.019(3) 0.024(2) 0.048(3) 0.0050(19) 0.001(2) -0.004(2)
C12 0.031(3) 0.031(3) 0.043(3) -0.002(2) -0.002(2) 0.000(2)
C13 0.035(4) 0.028(3) 0.048(3) 0.000(2) 0.000(2) -0.002(3)
C14 0.025(3) 0.021(2) 0.048(2) 0.0040(18) 0.005(2) 0.000(2)
C15 0.051(4) 0.016(3) 0.062(3) 0.006(2) 0.003(3) -0.002(3)
C16 0.077(6) 0.029(4) 0.061(3) 0.011(3) 0.001(3) 0.005(4)
O5 0.037(3) 0.023(2) 0.040(2) 0.0021(17) -0.0001(19) 0.0019(19)
O6 0.049(3) 0.027(3) 0.039(3) 0.0004(18) 0.002(2) 0.006(2)
O7 0.081(4) 0.027(3) 0.059(3) 0.007(2) 0.003(3) -0.011(3)
O8 0.049(3) 0.016(2) 0.050(3) 0.0038(18) 0.000(2) 0.003(2)
C17 0.023(3) 0.024(3) 0.041(3) 0.001(3) -0.003(3) 0.006(2)
C18 0.025(3) 0.022(3) 0.041(3) 0.002(2) 0.002(2) 0.004(3)
C19 0.033(4) 0.028(4) 0.046(4) 0.006(3) 0.002(3) -0.002(3)
C20 0.029(4) 0.013(3) 0.063(4) 0.008(3) 0.003(3) 0.002(3)
C21 0.030(3) 0.022(3) 0.047(4) 0.001(3) 0.001(3) 0.006(3)
C22 0.019(3) 0.020(3) 0.046(3) -0.002(2) -0.002(2) 0.008(2)
C23 0.029(3) 0.014(3) 0.039(3) 0.007(2) -0.003(2) 0.003(2)
C24 0.020(3) 0.013(3) 0.049(4) 0.004(2) 0.000(2) 0.002(2)
C25 0.044(4) 0.030(4) 0.042(4) 0.011(3) -0.001(3) 0.002(3)
C26 0.040(4) 0.032(4) 0.046(4) 0.008(3) 0.000(3) 0.007(3)
C27 0.028(3) 0.020(3) 0.049(4) 0.001(3) -0.002(3) 0.003(2)
C28 0.020(3) 0.020(3) 0.047(4) 0.004(3) -0.001(2) 0.008(2)
C29 0.030(3) 0.023(3) 0.040(3) 0.004(3) 0.000(3) 0.010(3)
C30 0.030(4) 0.020(3) 0.047(4) 0.001(3) -0.005(3) 0.004(3)
C31 0.063(5) 0.024(4) 0.050(4) -0.003(3) -0.003(3) 0.010(3)
C32 0.063(5) 0.042(5) 0.052(4) -0.009(3) -0.011(4) 0.012(4)

loop_
_atom_type_symbol
_atom_type_description
_atom_type_scat_dispersion_real
_atom_type_scat_dispersion_imag
_atom_type_scat_source
C C 0.0181 0.0091 'International Tables Vol C Tables 4.2.6.8 and 6.1.1.4'
H H 0.0000 0.0000 'International Tables Vol C Tables 4.2.6.8 and 6.1.1.4'
O O 0.0492 0.0322 'International Tables Vol C Tables 4.2.6.8 and 6.1.1.4'

loop_
_geom_angle_atom_site_label_1
_geom_angle_atom_site_label_2
_geom_angle_atom_site_label_3
_geom_angle
_geom_angle_site_symmetry_1
_geom_angle_site_symmetry_3
_geom_angle_publ_flag
C6 O1 C7 121.6(5) . . ?
C14 O4 C15 115.4(5) . . ?
C2 C1 C6 118.1(6) . . ?
C2 C1 C9 126.3(5) . . ?
C6 C1 C9 115.7(5) . . ?
C1 C2 H2 119.2 . . ?
C3 C2 C1 121.5(6) . . ?
C3 C2 H2 119.2 . . ?
C2 C3 H3 120.0 . . ?
C2 C3 C4 120.0(6) . . ?
C4 C3 H3 120.0 . . ?
C3 C4 H4 120.0 . . ?
C5 C4 C3 120.0(6) . . ?
C5 C4 H4 120.0 . . ?
C4 C5 H5 120.2 . . ?
C4 C5 C6 119.6(6) . . ?
C6 C5 H5 120.2 . . ?
O1 C6 C1 123.4(5) . . ?
O1 C6 C5 115.8(5) . . ?
C1 C6 C5 120.6(6) . . ?
O1 C7 C8 116.3(5) . . ?
O2 C7 O1 117.8(5) . . ?
O2 C7 C8 125.8(6) . . ?
C7 C8 C12 116.4(6) . . ?
C9 C8 C7 121.6(6) . . ?
C9 C8 C12 121.9(6) . . ?
C1 C9 C10 120.7(6) . . ?
C8 C9 C1 120.4(6) . . ?
C8 C9 C10 118.8(6) . . ?
C9 C10 H10 120.2 . . ?
C11 C10 C9 119.6(6) . . ?
C11 C10 H10 120.2 . . ?
C10 C11 C13 121.6(6) . . ?
C10 C11 C14 122.0(6) . . ?
C13 C11 C14 116.4(6) . . ?
C8 C12 H12A 109.5 . . ?
C8 C12 H12B 109.5 . . ?
C8 C12 C13 110.6(5) . . ?
H12A C12 H12B 108.1 . . ?
C13 C12 H12A 109.5 . . ?
C13 C12 H12B 109.5 . . ?
C11 C13 C12 110.8(5) . . ?
C11 C13 H13A 109.5 . . ?
C11 C13 H13B 109.5 . . ?
C12 C13 H13A 109.5 . . ?
C12 C13 H13B 109.5 . . ?
H13A C13 H13B 108.1 . . ?
O3 C14 O4 123.5(6) . . ?
O3 C14 C11 122.2(6) . . ?
O4 C14 C11 114.3(6) . . ?
O4 C15 H15A 109.9 . . ?
O4 C15 H15B 109.9 . . ?
O4 C15 C16 109.1(6) . . ?
H15A C15 H15B 108.3 . . ?
C16 C15 H15A 109.9 . . ?
C16 C15 H15B 109.9 . . ?
C15 C16 H16A 109.5 . . ?
C15 C16 H16B 109.5 . . ?
C15 C16 H16C 109.5 . . ?
H16A C16 H16B 109.5 . . ?
H16A C16 H16C 109.5 . . ?
H16B C16 H16C 109.5 . . ?
C22 O5 C23 121.9(5) . . ?
C30 O8 C31 117.0(5) . . ?
C18 C17 C22 117.4(6) . . ?
C18 C17 C28 126.0(6) . . ?
C22 C17 C28 116.5(6) . . ?
C17 C18 H18 119.1 . . ?
C19 C18 C17 121.8(6) . . ?
C19 C18 H18 119.1 . . ?
C18 C19 H19 119.9 . . ?
C18 C19 C20 120.2(6) . . ?
C20 C19 H19 119.9 . . ?
C19 C20 H20 120.3 . . ?
C21 C20 C19 119.4(6) . . ?
C21 C20 H20 120.3 . . ?
C20 C21 H21 120.2 . . ?
C20 C21 C22 119.5(6) . . ?
C22 C21 H21 120.2 . . ?
O5 C22 C17 122.7(6) . . ?
O5 C22 C21 115.6(5) . . ?
C21 C22 C17 121.6(6) . . ?
O5 C23 C24 116.3(5) . . ?
O6 C23 O5 117.7(5) . . ?
O6 C23 C24 126.0(6) . . ?
C23 C24 C25 116.3(5) . . ?
C28 C24 C23 122.6(6) . . ?
C28 C24 C25 121.0(6) . . ?
C24 C25 H25A 109.6 . . ?
C24 C25 H25B 109.6 . . ?
C24 C25 C26 110.4(6) . . ?
H25A C25 H25B 108.1 . . ?
C26 C25 H25A 109.6 . . ?
C26 C25 H25B 109.6 . . ?
C25 C26 H26A 109.2 . . ?
C25 C26 H26B 109.2 . . ?
H26A C26 H26B 107.9 . . ?
C27 C26 C25 111.9(5) . . ?
C27 C26 H26A 109.2 . . ?
C27 C26 H26B 109.2 . . ?
C29 C27 C26 121.4(6) . . ?
C29 C27 C30 120.7(6) . . ?
C30 C27 C26 117.9(6) . . ?
C17 C28 C29 120.9(6) . . ?
C24 C28 C17 119.3(6) . . ?
C24 C28 C29 119.8(6) . . ?
C27 C29 C28 119.2(6) . . ?
C27 C29 H29 120.4 . . ?
C28 C29 H29 120.4 . . ?
O7 C30 O8 122.6(6) . . ?
O7 C30 C27 122.4(6) . . ?
O8 C30 C27 114.9(5) . . ?
O8 C31 H31A 110.4 . . ?
O8 C31 H31B 110.4 . . ?
O8 C31 C32 106.5(6) . . ?
H31A C31 H31B 108.6 . . ?
C32 C31 H31A 110.4 . . ?
C32 C31 H31B 110.4 . . ?
C31 C32 H32A 109.5 . . ?
C31 C32 H32B 109.5 . . ?
C31 C32 H32C 109.5 . . ?
H32A C32 H32B 109.5 . . ?
H32A C32 H32C 109.5 . . ?
H32B C32 H32C 109.5 . . ?

loop_
_geom_bond_atom_site_label_1
_geom_bond_atom_site_label_2
_geom_bond_distance
_geom_bond_site_symmetry_2
_geom_bond_publ_flag
O1 C6 1.355(7) . ?
O1 C7 1.374(7) . ?
O2 C7 1.199(7) . ?
O3 C14 1.210(8) . ?
O4 C14 1.318(7) . ?
O4 C15 1.459(7) . ?
C1 C2 1.381(8) . ?
C1 C6 1.402(8) . ?
C1 C9 1.459(8) . ?
C2 H2 0.9500 . ?
C2 C3 1.376(8) . ?
C3 H3 0.9500 . ?
C3 C4 1.398(9) . ?
C4 H4 0.9500 . ?
C4 C5 1.368(9) . ?
C5 H5 0.9500 . ?
C5 C6 1.405(9) . ?
C7 C8 1.466(8) . ?
C8 C9 1.346(8) . ?
C8 C12 1.496(9) . ?
C9 C10 1.462(8) . ?
C10 H10 0.9500 . ?
C10 C11 1.350(9) . ?
C11 C13 1.494(9) . ?
C11 C14 1.497(9) . ?
C12 H12A 0.9900 . ?
C12 H12B 0.9900 . ?
C12 C13 1.523(9) . ?
C13 H13A 0.9900 . ?
C13 H13B 0.9900 . ?
C15 H15A 0.9900 . ?
C15 H15B 0.9900 . ?
C15 C16 1.493(10) . ?
C16 H16A 0.9800 . ?
C16 H16B 0.9800 . ?
C16 H16C 0.9800 . ?
O5 C22 1.365(7) . ?
O5 C23 1.369(7) . ?
O6 C23 1.205(7) . ?
O7 C30 1.230(8) . ?
O8 C30 1.321(8) . ?
O8 C31 1.469(7) . ?
C17 C18 1.389(9) . ?
C17 C22 1.397(8) . ?
C17 C28 1.472(9) . ?
C18 H18 0.9500 . ?
C18 C19 1.372(9) . ?
C19 H19 0.9500 . ?
C19 C20 1.401(9) . ?
C20 H20 0.9500 . ?
C20 C21 1.383(9) . ?
C21 H21 0.9500 . ?
C21 C22 1.393(9) . ?
C23 C24 1.465(8) . ?
C24 C25 1.516(8) . ?
C24 C28 1.335(8) . ?
C25 H25A 0.9900 . ?
C25 H25B 0.9900 . ?
C25 C26 1.518(9) . ?
C26 H26A 0.9900 . ?
C26 H26B 0.9900 . ?
C26 C27 1.490(9) . ?
C27 C29 1.351(9) . ?
C27 C30 1.476(9) . ?
C28 C29 1.476(9) . ?
C29 H29 0.9500 . ?
C31 H31A 0.9900 . ?
C31 H31B 0.9900 . ?
C31 C32 1.487(10) . ?
C32 H32A 0.9800 . ?
C32 H32B 0.9800 . ?
C32 H32C 0.9800 . ?

loop_
_geom_torsion_atom_site_label_1
_geom_torsion_atom_site_label_2
_geom_torsion_atom_site_label_3
_geom_torsion_atom_site_label_4
_geom_torsion
_geom_torsion_site_symmetry_1
_geom_torsion_site_symmetry_2
_geom_torsion_site_symmetry_3
_geom_torsion_site_symmetry_4
_geom_torsion_publ_flag
O1 C7 C8 C9 9.2(9) . . . . ?
O1 C7 C8 C12 -175.3(5) . . . . ?
O2 C7 C8 C9 -175.1(6) . . . . ?
O2 C7 C8 C12 0.4(10) . . . . ?
C1 C2 C3 C4 1.1(10) . . . . ?
C1 C9 C10 C11 -164.3(6) . . . . ?
C2 C1 C6 O1 -178.1(5) . . . . ?
C2 C1 C6 C5 5.6(9) . . . . ?
C2 C1 C9 C8 175.3(6) . . . . ?
C2 C1 C9 C10 -5.0(10) . . . . ?
C2 C3 C4 C5 -0.6(10) . . . . ?
C3 C4 C5 C6 2.6(9) . . . . ?
C4 C5 C6 O1 178.3(5) . . . . ?
C4 C5 C6 C1 -5.1(9) . . . . ?
C6 O1 C7 O2 172.0(6) . . . . ?
C6 O1 C7 C8 -12.0(8) . . . . ?
C6 C1 C2 C3 -3.6(9) . . . . ?
C6 C1 C9 C8 -3.0(9) . . . . ?
C6 C1 C9 C10 176.7(5) . . . . ?
C7 O1 C6 C1 7.6(9) . . . . ?
C7 O1 C6 C5 -175.9(5) . . . . ?
C7 C8 C9 C1 -1.8(9) . . . . ?
C7 C8 C9 C10 178.5(6) . . . . ?
C7 C8 C12 C13 150.4(5) . . . . ?
C8 C9 C10 C11 15.4(9) . . . . ?
C8 C12 C13 C11 45.4(7) . . . . ?
C9 C1 C2 C3 178.1(6) . . . . ?
C9 C1 C6 O1 0.4(9) . . . . ?
C9 C1 C6 C5 -176.0(5) . . . . ?
C9 C8 C12 C13 -34.1(8) . . . . ?
C9 C10 C11 C13 0.3(10) . . . . ?
C9 C10 C11 C14 179.2(5) . . . . ?
C10 C11 C13 C12 -31.3(9) . . . . ?
C10 C11 C14 O3 169.8(6) . . . . ?
C10 C11 C14 O4 -12.1(10) . . . . ?
C12 C8 C9 C1 -177.1(6) . . . . ?
C12 C8 C9 C10 3.2(9) . . . . ?
C13 C11 C14 O3 -11.2(10) . . . . ?
C13 C11 C14 O4 166.9(5) . . . . ?
C14 O4 C15 C16 171.0(6) . . . . ?
C14 C11 C13 C12 149.8(6) . . . . ?
C15 O4 C14 O3 -3.1(10) . . . . ?
C15 O4 C14 C11 178.8(5) . . . . ?
O5 C23 C24 C25 175.5(5) . . . . ?
O5 C23 C24 C28 -7.0(9) . . . . ?
O6 C23 C24 C25 -2.8(10) . . . . ?
O6 C23 C24 C28 174.8(6) . . . . ?
C17 C18 C19 C20 0.9(10) . . . . ?
C17 C28 C29 C27 162.8(6) . . . . ?
C18 C17 C22 O5 177.5(5) . . . . ?
C18 C17 C22 C21 -2.5(9) . . . . ?
C18 C17 C28 C24 -174.7(6) . . . . ?
C18 C17 C28 C29 6.6(9) . . . . ?
C18 C19 C20 C21 -2.4(10) . . . . ?
C19 C20 C21 C22 1.4(9) . . . . ?
C20 C21 C22 O5 -178.9(5) . . . . ?
C20 C21 C22 C17 1.1(9) . . . . ?
C22 O5 C23 O6 -171.9(5) . . . . ?
C22 O5 C23 C24 9.7(8) . . . . ?
C22 C17 C18 C19 1.5(9) . . . . ?
C22 C17 C28 C24 3.7(9) . . . . ?
C22 C17 C28 C29 -174.9(5) . . . . ?
C23 O5 C22 C17 -5.9(9) . . . . ?
C23 O5 C22 C21 174.1(5) . . . . ?
C23 C24 C25 C26 -148.2(6) . . . . ?
C23 C24 C28 C17 0.3(9) . . . . ?
C23 C24 C28 C29 179.0(5) . . . . ?
C24 C25 C26 C27 -45.2(8) . . . . ?
C24 C28 C29 C27 -15.9(9) . . . . ?
C25 C24 C28 C17 177.7(5) . . . . ?
C25 C24 C28 C29 -3.6(9) . . . . ?
C25 C26 C27 C29 30.0(9) . . . . ?
C25 C26 C27 C30 -150.7(6) . . . . ?
C26 C27 C29 C28 1.2(10) . . . . ?
C26 C27 C30 O7 9.2(10) . . . . ?
C26 C27 C30 O8 -168.9(6) . . . . ?
C28 C17 C18 C19 180.0(6) . . . . ?
C28 C17 C22 O5 -1.1(8) . . . . ?
C28 C17 C22 C21 178.9(5) . . . . ?
C28 C24 C25 C26 34.2(8) . . . . ?
C29 C27 C30 O7 -171.5(6) . . . . ?
C29 C27 C30 O8 10.4(9) . . . . ?
C30 O8 C31 C32 -173.9(6) . . . . ?
C30 C27 C29 C28 -178.0(6) . . . . ?
C31 O8 C30 O7 0.0(9) . . . . ?
C31 O8 C30 C27 178.0(6) . . . . ?

loop_
_twin_individual_id
_twin_individual_mass_fraction_refined
_oxdiff_twin_reflns_isolated
_oxdiff_twin_reflns_overlapped
_twin_individual_twin_lattice_type
_twin_individual_twin_matrix_11
_twin_individual_twin_matrix_12
_twin_individual_twin_matrix_13
_twin_individual_twin_matrix_21
_twin_individual_twin_matrix_22
_twin_individual_twin_matrix_23
_twin_individual_twin_matrix_31
_twin_individual_twin_matrix_32
_twin_individual_twin_matrix_33
1 0.500(3) 2461 5975 ref 1.0000 0.0000 0.0000 0.0000 1.0000 0.0000 0.0000 0.0000 1.0000
2 0.500(3) 2481 5975 nmt -0.9997 0.0007 -0.0057 -0.0025 -1.0011 -0.0097 0.0539 0.1742 1.0012
